data_9017472
loop_
_publ_author_name
'Parakhonskiy, G.'
'Dubrovinskaia, N.'
'Bykova, E.'
'Wirth, R.'
'Dubrovinsky, L.'

_publ_section_title
;
 High pressure synthesis and investigation of single crystals
 of metastable boron phases
 Note: epsilon-trigonal phase
;
_journal_name_full 'High Pressure Research'
_journal_page_first 673
_journal_page_last 683
_journal_volume 33
_journal_year 2013
_chemical_compound_source Synthetic
_chemical_formula_sum B
_chemical_name_mineral Boron
_space_group_IT_number 166
_space_group_name_Hall '-R 3 2"'
_space_group_name_H-M_alt 'R -3 m :H'
_symmetry_space_group_name_H-M 'R -3 m :H'
_cell_angle_alpha 90
_cell_angle_beta 90
_cell_angle_gamma 120
_cell_length_a 5.5940
_cell_length_b 5.5940
_cell_length_c 12.0756
_cell_formula_units_Z 45
_cell_volume 327.253
_database_code_amcsd 0020600
_exptl_crystal_density_diffrn 2.469
_cod_data_source_file inputs/fixed/downloads/15/15219.cif
_cod_data_source_block 15219
_cod_depositor_comments
;

2024-06-04
Z value and formula fixed to values more according to usual
chemical conventions.                 miguel
;
_cod_original_formula_sum B5
_cod_original_formula_units_Z 9
_cod_original_sg_symbol_H-M 'R -3 m'
_cod_database_code 9017472

loop_
_space_group_symop_operation_xyz
x,y,z
2/3+x,1/3+y,1/3+z
1/3+x,2/3+y,2/3+z
x,x-y,z
2/3+x,1/3+x-y,1/3+z
1/3+x,2/3+x-y,2/3+z
y,x,-z
2/3+y,1/3+x,1/3-z
1/3+y,2/3+x,2/3-z
-x+y,y,z
2/3-x+y,1/3+y,1/3+z
1/3-x+y,2/3+y,2/3+z
-x,-x+y,-z
2/3-x,1/3-x+y,1/3-z
1/3-x,2/3-x+y,2/3-z
-y,-x,z
2/3-y,1/3-x,1/3+z
1/3-y,2/3-x,2/3+z
x-y,-y,-z
2/3+x-y,1/3-y,1/3-z
1/3+x-y,2/3-y,2/3-z
y,-x+y,-z
2/3+y,1/3-x+y,1/3-z
1/3+y,2/3-x+y,2/3-z
-x+y,-x,z
2/3-x+y,1/3-x,1/3+z
1/3-x+y,2/3-x,2/3+z
-x,-y,-z
2/3-x,1/3-y,1/3-z
1/3-x,2/3-y,2/3-z
-y,x-y,z
2/3-y,1/3+x-y,1/3+z
1/3-y,2/3+x-y,2/3+z
x-y,x,-z
2/3+x-y,1/3+x,1/3-z
1/3+x-y,2/3+x,2/3-z

loop_
_atom_site_label
_atom_site_fract_x
_atom_site_fract_y
_atom_site_fract_z
_atom_site_U_iso_or_equiv
B1 0.00000 0.00000 0.50000 0.01100
B2 0.16260 0.83740 0.64130 0.00700
B3 0.22550 0.77450 0.78050 0.00800
B4 0.00000 0.00000 0.61920 0.00300

loop_
_cod_related_entry_id
_cod_related_entry_database
_cod_related_entry_code
1 AMCSD 0020600
